data_2002418
loop_
_publ_author_name
'Mader, K'
'Mueller-Buschbaum, Hk'

_publ_section_title 'Zur Kristallstruktur von Ba3 In2 O6'
_journal_name_full
;
Zeitschrift fuer Anorganische und Allgemeine Chemie
;
_journal_page_first 89
_journal_page_last 94
_journal_paper_doi 10.1002/zaac.19885590108
_journal_volume 559
_journal_year 1988
_chemical_formula_structural 'Ba3 In2 O6'
_chemical_formula_sum 'Ba3 In2 O6'
_chemical_name_systematic 'Tribarium diindium oxide'
_space_group_IT_number 139
_symmetry_cell_setting tetragonal
_symmetry_Int_Tables_number 139
_symmetry_space_group_name_Hall '-I 4 2'
_symmetry_space_group_name_H-M 'I 4/m m m'
_cell_angle_alpha 90
_cell_angle_beta 90
_cell_angle_gamma 90
_cell_formula_units_Z 2
_cell_length_a 4.1868
_cell_length_b 4.1868
_cell_length_c 21.70409
_cell_volume 380.5
_refine_ls_R_factor_all 0.087
_cod_database_code 2002418

loop_
_symmetry_equiv_pos_as_xyz
x,y,z
-x,-y,z
-x,y,z
x,-y,z
-y,x,z
y,-x,z
y,x,z
-y,-x,z
-x,-y,-z
x,y,-z
x,-y,-z
-x,y,-z
y,-x,-z
-y,x,-z
-y,-x,-z
y,x,-z
1/2+x,1/2+y,1/2+z
1/2-x,1/2-y,1/2+z
1/2-x,1/2+y,1/2+z
1/2+x,1/2-y,1/2+z
1/2-y,1/2+x,1/2+z
1/2+y,1/2-x,1/2+z
1/2+y,1/2+x,1/2+z
1/2-y,1/2-x,1/2+z
1/2-x,1/2-y,1/2-z
1/2+x,1/2+y,1/2-z
1/2+x,1/2-y,1/2-z
1/2-x,1/2+y,1/2-z
1/2+y,1/2-x,1/2-z
1/2-y,1/2+x,1/2-z
1/2-y,1/2-x,1/2-z
1/2+y,1/2+x,1/2-z

loop_
_atom_site_label
_atom_site_type_symbol
_atom_site_symmetry_multiplicity
_atom_site_Wyckoff_symbol
_atom_site_fract_x
_atom_site_fract_y
_atom_site_fract_z
_atom_site_occupancy
_atom_site_attached_hydrogens
_atom_site_calc_flag
Ba1 Ba2+ 2 b 0. 0. 0.5 1. 0 d
Ba2 Ba2+ 4 e 0. 0. 0.3167(1) 1. 0 d
In1 In3+ 4 e 0. 0. 0.1019(1) 1. 0 d
O1 O2- 8 g 0. 0.5 0.084(1) 1. 0 d
O2 O2- 4 e 0. 0. 0.200(2) 1. 0 d

loop_
_atom_type_symbol
_atom_type_oxidation_number
Ba2+ 2.000
In3+ 3.000
O2- -2.000
